data_4333388
loop_
_publ_author_name
'Legrand, Yves-Marie'
'van der Lee, Arie'
'Masquelez, Nathalie'
'Rabu, Pierre'
'Barboiu, Mihail'

_publ_section_title
;
 Temperature induced single-crystal-to-single-crystal transformations and
 structure directed effects on magnetic properties.
;
_journal_issue 22
_journal_name_full 'Inorganic chemistry'
_journal_page_first 9083
_journal_page_last 9089
_journal_paper_doi 10.1021/ic700867b
_journal_volume 46
_journal_year 2007
_chemical_formula_moiety 'C10 H16 N2 Ni1 O10 S2'
_chemical_formula_sum 'C10 H16 N2 Ni O10 S2'
_chemical_formula_weight 447.09
_space_group_IT_number 14
_symmetry_cell_setting monoclinic
_symmetry_space_group_name_Hall '-P 2yn'
_symmetry_space_group_name_H-M 'P 1 21/n 1'
_atom_sites_solution_hydrogens geom
_atom_sites_solution_primary direct
_audit_creation_date 06-06-14
_audit_creation_method CRYSTALS_ver_12.39
_cell_angle_alpha 90
_cell_angle_beta 97.9756(13)
_cell_angle_gamma 90
_cell_formula_units_Z 2
_cell_length_a 7.50596(10)
_cell_length_b 12.56344(15)
_cell_length_c 8.66640(11)
_cell_measurement_reflns_used 7592
_cell_measurement_temperature 95
_cell_measurement_theta_max 33
_cell_measurement_theta_min 4
_cell_volume 809.342(18)
_computing_cell_refinement 'CrysAlis RED, (Oxford Diffraction, 2002)'
_computing_data_collection 'Xcalibur, (Oxford Diffraction, 2002)'
_computing_data_reduction 'CrysAlis RED, (Oxford Diffraction, 2002)'
_computing_molecular_graphics 'CAMERON (Watkin et al 1996)'
_computing_publication_material 'CRYSTALS (Betteridge et al 2003)'
_computing_structure_refinement 'CRYSTALS (Betteridge et al 2003)'
_computing_structure_solution 'SIR2002 (Burla et al., 2003)'
_diffrn_ambient_temperature 95
_diffrn_measured_fraction_theta_full 0.996
_diffrn_measured_fraction_theta_max 0.927
_diffrn_measurement_device_type 'Oxford Diffraction XCALIBUR'
_diffrn_measurement_method \w
_diffrn_radiation_monochromator graphite
_diffrn_radiation_type 'Mo K\a'
_diffrn_radiation_wavelength 0.71073
_diffrn_reflns_av_R_equivalents 0.027
_diffrn_reflns_limit_h_max 10
_diffrn_reflns_limit_h_min -10
_diffrn_reflns_limit_k_max 18
_diffrn_reflns_limit_k_min -18
_diffrn_reflns_limit_l_max 13
_diffrn_reflns_limit_l_min -12
_diffrn_reflns_number 11334
_diffrn_reflns_theta_full 30.171
_diffrn_reflns_theta_max 32.794
_diffrn_reflns_theta_min 3.738
_diffrn_standards_decay_% 0.00
_diffrn_standards_interval_time 30
_diffrn_standards_number '4 frames'
_exptl_absorpt_coefficient_mu 1.513
_exptl_absorpt_correction_T_max 0.85
_exptl_absorpt_correction_T_min 0.85
_exptl_absorpt_correction_type empirical
_exptl_absorpt_process_details
; 
AbsPack - CrysAlis RED (Oxford Diffraction, 2002)
;
_exptl_crystal_colour blue
_exptl_crystal_density_diffrn 1.834
_exptl_crystal_description prismatic
_exptl_crystal_F_000 460
_exptl_crystal_size_max 0.20
_exptl_crystal_size_mid 0.15
_exptl_crystal_size_min 0.11
_refine_diff_density_max 0.51
_refine_diff_density_min -0.57
_refine_ls_extinction_method None
_refine_ls_goodness_of_fit_ref 1.0931
_refine_ls_hydrogen_treatment refxyz
_refine_ls_matrix_type full
_refine_ls_number_parameters 139
_refine_ls_number_reflns 2316
_refine_ls_number_restraints 0
_refine_ls_R_factor_all 0.0304
_refine_ls_R_factor_gt 0.0231
_refine_ls_shift/su_max 0.001117
_refine_ls_structure_factor_coef F
_refine_ls_weighting_details
;
 Method, part 1, Chebychev polynomial, (Watkin, 1994, Prince, 1982) 
 [weight] = 1.0/[A~0~*T~0~(x)+A~1~*T~1~(x) ... +A~n-1~]*T~n-1~(x)] 
 where A~i~ are the Chebychev coefficients listed below and x= Fcalc/Fmax 
 Method = Robust Weighting (Prince, 1982) 
 W = [weight] * [1-(deltaF/6*sigmaF)^2^]^2^ 
 A~i~ are: 
 50.8 -75.3 54.6 -20.8 6.89 
;
_refine_ls_weighting_scheme calc
_refine_ls_wR_factor_all 0.0263
_refine_ls_wR_factor_gt 0.0254
_refine_ls_wR_factor_ref 0.0254
_reflns_limit_h_max 10
_reflns_limit_h_min -10
_reflns_limit_k_max 18
_reflns_limit_k_min 0
_reflns_limit_l_max 13
_reflns_limit_l_min 0
_reflns_number_gt 2316
_reflns_number_total 2788
_reflns_threshold_expression I>2.00u(I)
_oxford_diffrn_Wilson_B_factor 0.00
_oxford_diffrn_Wilson_scale 0.00
_oxford_refine_ls_scale 6.982(9)
_oxford_structure_analysis_title mih11
_cod_data_source_file ic700867bsup4.cif
_cod_data_source_block CRYSTALS_cif
_cod_depositor_comments
;
The following automatic conversions were performed:

'_symmetry_cell_setting' value 'Monoclinic' changed to 'monoclinic'
according to /home/saulius/struct/CIF-dictionaries/cif_core.dic
dictionary named 'cif_core.dic' version 2.4.2 from 2011-04-26.

Automatic conversion script
Id: cif_fix_values 1891 2012-01-12 08:04:46Z andrius 

 Adding full bibliography for 4333385--4333393.cif.
;
_cod_original_sg_symbol_H-M 'P 21/n'
_cod_original_formula_sum 'C10 H16 N2 Ni1 O10 S2'
_cod_database_code 4333388

loop_
_symmetry_equiv_pos_as_xyz
x,y,z
-x,-y,-z
-x+1/2,y+1/2,-z+1/2
x+1/2,-y+1/2,z+1/2

loop_
_atom_site_label
_atom_site_type_symbol
_atom_site_fract_x
_atom_site_fract_y
_atom_site_fract_z
_atom_site_U_iso_or_equiv
_atom_site_occupancy
_atom_site_adp_type
_atom_site_refinement_flags_posn
Ni1 Ni 1.0000 0.0000 0.5000 0.0121 1.0000 Uani S
N2 N 0.91549(12) 0.04161(7) 0.71051(10) 0.0136 1.0000 Uani .
C3 C 0.99323(14) 0.12206(8) 0.79620(12) 0.0140 1.0000 Uani .
C4 C 0.93635(14) 0.15346(8) 0.93472(11) 0.0131 1.0000 Uani .
C5 C 0.79617(15) 0.10019(8) 0.98922(13) 0.0159 1.0000 Uani .
C6 C 0.71824(15) 0.01601(9) 0.90191(14) 0.0172 1.0000 Uani .
C7 C 0.78026(14) -0.01045(8) 0.76367(13) 0.0151 1.0000 Uani .
S8 S 1.04726(3) 0.261375(19) 1.03797(3) 0.0132 1.0000 Uani .
O9 O 1.23467(11) 0.23152(6) 1.07338(10) 0.0176 1.0000 Uani .
O10 O 1.01986(12) 0.35194(7) 0.93252(11) 0.0226 1.0000 Uani .
O11 O 0.95736(13) 0.27568(8) 1.17450(11) 0.0256 1.0000 Uani .
O12 O 0.99892(12) 0.16145(7) 0.45040(10) 0.0175 1.0000 Uani .
O13 O 1.26057(11) 0.01492(7) 0.61260(10) 0.0167 1.0000 Uani .
H14 H 0.726(3) -0.063(2) 0.706(3) 0.0500 1.0000 Uiso .
H15 H 0.624(3) -0.027(2) 0.936(3) 0.0500 1.0000 Uiso .
H16 H 0.750(3) 0.123(2) 1.090(3) 0.0500 1.0000 Uiso .
H17 H 1.084(3) 0.158(2) 0.754(3) 0.0500 1.0000 Uiso .
H18 H 0.925(4) 0.193(2) 0.482(3) 0.0500 1.0000 Uiso .
H19 H 1.004(3) 0.188(2) 0.360(3) 0.0500 1.0000 Uiso .
H20 H 1.312(3) 0.066(2) 0.611(3) 0.0500 1.0000 Uiso .
H21 H 1.330(4) -0.028(2) 0.600(3) 0.0500 1.0000 Uiso .

loop_
_atom_site_aniso_label
_atom_site_aniso_U_11
_atom_site_aniso_U_22
_atom_site_aniso_U_33
_atom_site_aniso_U_23
_atom_site_aniso_U_13
_atom_site_aniso_U_12
Ni1 0.01176(9) 0.01150(8) 0.01327(9) -0.00219(6) 0.00260(6) -0.00095(6)
N2 0.0135(4) 0.0129(4) 0.0144(4) -0.0017(3) 0.0018(3) -0.0003(3)
C3 0.0142(4) 0.0139(4) 0.0140(4) -0.0011(3) 0.0024(3) -0.0016(3)
C4 0.0144(4) 0.0120(4) 0.0127(4) -0.0009(3) 0.0011(3) -0.0008(3)
C5 0.0164(4) 0.0151(4) 0.0172(4) -0.0018(3) 0.0058(3) -0.0011(3)
C6 0.0153(4) 0.0162(4) 0.0211(5) -0.0028(4) 0.0061(4) -0.0034(3)
C7 0.0139(4) 0.0134(4) 0.0181(4) -0.0020(3) 0.0024(3) -0.0020(3)
S8 0.01464(11) 0.01152(10) 0.01342(11) -0.00204(8) 0.00165(8) -0.00064(8)
O9 0.0155(3) 0.0144(3) 0.0218(4) 0.0011(3) -0.0009(3) -0.0007(3)
O10 0.0221(4) 0.0125(3) 0.0303(4) 0.0037(3) -0.0068(3) -0.0012(3)
O11 0.0267(4) 0.0306(5) 0.0217(4) -0.0125(3) 0.0108(3) -0.0079(4)
O12 0.0200(4) 0.0141(3) 0.0194(4) -0.0011(3) 0.0070(3) 0.0003(3)
O13 0.0139(3) 0.0150(3) 0.0214(4) -0.0023(3) 0.0029(3) -0.0011(3)

loop_
_atom_type_symbol
_atom_type_scat_dispersion_real
_atom_type_scat_dispersion_imag
_atom_type_scat_Cromer_Mann_a1
_atom_type_scat_Cromer_Mann_b1
_atom_type_scat_Cromer_Mann_a2
_atom_type_scat_Cromer_Mann_b2
_atom_type_scat_Cromer_Mann_a3
_atom_type_scat_Cromer_Mann_b3
_atom_type_scat_Cromer_Mann_a4
_atom_type_scat_Cromer_Mann_b4
_atom_type_scat_Cromer_Mann_c
_atom_type_scat_source
C 0.0033 0.0016 2.3100 20.8439 1.0200 10.2075 1.5886 0.5687 0.8650 51.6512 0.2156 'International Tables Vol C 4.2.6.8 and 6.1.1.4'
H 0.0000 0.0000 0.4930 10.5109 0.3229 26.1257 0.1402 3.1424 0.0408 57.7998 0.0030 'International Tables Vol C 4.2.6.8 and 6.1.1.4'
O 0.0106 0.0060 3.0485 13.2771 2.2868 5.7011 1.5463 0.3239 0.8670 32.9089 0.2508 'International Tables Vol C 4.2.6.8 and 6.1.1.4'
N 0.0061 0.0033 12.2126 0.0057 3.1322 9.8933 2.0125 28.9975 1.1663 0.5826 -11.5290 'International Tables Vol C 4.2.6.8 and 6.1.1.4'
S 0.1246 0.1234 6.9053 1.4679 5.2034 22.2151 1.4379 0.2536 1.5863 56.1720 0.8669 'International Tables Vol C 4.2.6.8 and 6.1.1.4'
Ni 0.3393 1.1124 12.8376 3.8785 7.2920 0.2565 4.4438 12.1763 2.3800 66.3421 1.0341 'International Tables Vol C 4.2.6.8 and 6.1.1.4'

loop_
_geom_angle_atom_site_label_1
_geom_angle_site_symmetry_1
_geom_angle_atom_site_label_2
_geom_angle_atom_site_label_3
_geom_angle_site_symmetry_3
_geom_angle
_geom_angle_publ_flag
N2 2_756 Ni1 O12 2_756 86.74(3) yes
N2 2_756 Ni1 O13 2_756 86.96(3) yes
O12 2_756 Ni1 O13 2_756 89.16(3) yes
N2 2_756 Ni1 N2 . 179.994 yes
O12 2_756 Ni1 N2 . 93.26(3) yes
O13 2_756 Ni1 N2 . 93.04(3) yes
N2 2_756 Ni1 O12 . 93.26(3) yes
O12 2_756 Ni1 O12 . 179.994 yes
O13 2_756 Ni1 O12 . 90.84(3) yes
N2 . Ni1 O12 . 86.74(3) yes
N2 2_756 Ni1 O13 . 93.04(3) yes
O12 2_756 Ni1 O13 . 90.84(3) yes
O13 2_756 Ni1 O13 . 179.994 yes
N2 . Ni1 O13 . 86.96(3) yes
O12 . Ni1 O13 . 89.16(3) yes
Ni1 . N2 C3 . 120.91(7) yes
Ni1 . N2 C7 . 121.07(7) yes
C3 . N2 C7 . 118.01(9) yes
N2 . C3 C4 . 122.16(9) yes
N2 . C3 H17 . 115.9(15) no
C4 . C3 H17 . 121.9(15) no
C3 . C4 C5 . 119.87(9) yes
C3 . C4 S8 . 118.47(8) yes
C5 . C4 S8 . 121.67(8) yes
C4 . C5 C6 . 117.85(10) yes
C4 . C5 H16 . 121.0(14) no
C6 . C5 H16 . 121.2(14) no
C5 . C6 C7 . 119.33(10) yes
C5 . C6 H15 . 122.3(15) no
C7 . C6 H15 . 118.4(15) no
C6 . C7 N2 . 122.77(10) yes
C6 . C7 H14 . 118.7(16) no
N2 . C7 H14 . 118.5(16) no
C4 . S8 O9 . 106.51(5) yes
C4 . S8 O10 . 105.43(5) yes
O9 . S8 O10 . 112.59(5) yes
C4 . S8 O11 . 105.54(5) yes
O9 . S8 O11 . 114.03(6) yes
O10 . S8 O11 . 111.93(6) yes
Ni1 . O12 H18 . 114(2) no
Ni1 . O12 H19 . 124.6(18) no
H18 . O12 H19 . 105(3) no
Ni1 . O13 H20 . 121.3(20) no
Ni1 . O13 H21 . 118.9(20) no
H20 . O13 H21 . 104(3) no

loop_
_geom_bond_atom_site_label_1
_geom_bond_atom_site_label_2
_geom_bond_site_symmetry_2
_geom_bond_distance
_geom_bond_publ_flag
Ni1 N2 2_756 2.0797(9) yes
Ni1 O12 2_756 2.0732(8) yes
Ni1 O13 2_756 2.0696(8) yes
Ni1 N2 . 2.0797(9) yes
Ni1 O12 . 2.0732(8) yes
Ni1 O13 . 2.0696(8) yes
N2 C3 . 1.3391(13) yes
N2 C7 . 1.3417(13) yes
C3 C4 . 1.3861(14) yes
C3 H17 . 0.94(3) no
C4 C5 . 1.3841(14) yes
C4 S8 . 1.7678(10) yes
C5 C6 . 1.3822(15) yes
C5 H16 . 1.02(2) no
C6 C7 . 1.3846(15) yes
C6 H15 . 0.96(3) no
C7 H14 . 0.89(3) no
S8 O9 . 1.4470(8) yes
S8 O10 . 1.4560(9) yes
S8 O11 . 1.4523(9) yes
O12 H18 . 0.76(3) no
O12 H19 . 0.86(3) no
O13 H20 . 0.75(3) no
O13 H21 . 0.77(3) no
